data_7101278
loop_
_publ_author_name
A.Cowley
'Nicholas Hill'
'Jennifer Moore'
'Gregor Reeske'
'Kalyan Vasudevan'

_publ_section_title
;
Facile Routes to Alkyl-BIAN ligands
;
_journal_issue 27
_journal_name_full 'Chemical Communications'
_journal_paper_doi 10.1039/b606390j
_journal_year 2006
_chemical_formula_moiety 'C26 H14 F6 N2 '
_chemical_formula_sum 'C26 H14 F6 N2'
_chemical_formula_weight 468.39
_space_group_IT_number 14
_symmetry_cell_setting monoclinic
_symmetry_space_group_name_Hall '-P 2ybc'
_symmetry_space_group_name_H-M 'P 1 21/c 1'
_atom_sites_solution_hydrogens geom
_atom_sites_solution_primary direct
_atom_sites_solution_secondary difmap
_audit_creation_method
;
manual editing of the .cif file
created by SHELXTL Ver. 6.10
;
_cell_angle_alpha 90.000
_cell_angle_beta 90.076(5)
_cell_angle_gamma 90.000
_cell_formula_units_Z 8
_cell_length_a 21.339(5)
_cell_length_b 11.819(5)
_cell_length_c 16.806(5)
_cell_measurement_temperature 153(2)
_cell_volume 4239(2)
_computing_cell_refinement 'Collect software, Nonius B.V. 1998'
_computing_data_collection 'Collect software, Nonius B.V. 1998'
_computing_data_reduction
;
DENZO and Scalepack (Otwinoski and Minor, 1997)
;
_computing_molecular_graphics 'XP SHELXTL/PC, Siemens Analytical'
_computing_structure_refinement 'XL SHELXTL/PC, Siemens Analytical'
_computing_structure_solution
;
SIR97 - Altomare A., Burla M.C., Camalli M., Cascarano G.L., Giacovazzo C.,
Guagliardi A., Moliterni A.G.G., Polidori G.,Spagna R.
;
_diffrn_ambient_temperature 153(2)
_diffrn_measured_fraction_theta_full 0.959
_diffrn_measured_fraction_theta_max 0.936
_diffrn_measurement_device_type 'Nonius Kappa CCD'
_diffrn_measurement_method \w-scan
_diffrn_radiation_monochromator graphite
_diffrn_radiation_source 'fine-focus sealed tube'
_diffrn_radiation_type MoK\a
_diffrn_radiation_wavelength 0.71069
_diffrn_reflns_av_R_equivalents 0.0579
_diffrn_reflns_av_sigmaI/netI 0.0971
_diffrn_reflns_limit_h_max 27
_diffrn_reflns_limit_h_min -26
_diffrn_reflns_limit_k_max 14
_diffrn_reflns_limit_k_min -15
_diffrn_reflns_limit_l_max 21
_diffrn_reflns_limit_l_min -18
_diffrn_reflns_number 21062
_diffrn_reflns_theta_full 25.00
_diffrn_reflns_theta_max 27.48
_diffrn_reflns_theta_min 2.11
_exptl_absorpt_coefficient_mu 0.124
_exptl_absorpt_correction_T_max 0.976
_exptl_absorpt_correction_T_min 0.971
_exptl_absorpt_correction_type multi-scan
_exptl_absorpt_process_details 'DENZO and Scalepack (Otwinoski and Minor, 1997)'
_exptl_crystal_colour orange
_exptl_crystal_density_diffrn 1.468
_exptl_crystal_density_method 'not measured'
_exptl_crystal_description block
_exptl_crystal_F_000 1904
_exptl_crystal_size_max 0.25
_exptl_crystal_size_mid 0.20
_exptl_crystal_size_min 0.20
_refine_diff_density_max 0.274
_refine_diff_density_min -0.325
_refine_diff_density_rms 0.058
_refine_ls_extinction_method none
_refine_ls_goodness_of_fit_ref 1.009
_refine_ls_hydrogen_treatment constr
_refine_ls_matrix_type full
_refine_ls_number_parameters 613
_refine_ls_number_reflns 9114
_refine_ls_number_restraints 0
_refine_ls_restrained_S_all 1.009
_refine_ls_R_factor_all 0.1372
_refine_ls_R_factor_gt 0.0597
_refine_ls_shift/su_max 0.001
_refine_ls_shift/su_mean 0.000
_refine_ls_structure_factor_coef Fsqd
_refine_ls_weighting_details 'calc w=1/[\s^2^(Fo^2^)+(0.0814P)^2^+0.0000P] where P=(Fo^2^+2Fc^2^)/3'
_refine_ls_weighting_scheme calc
_refine_ls_wR_factor_gt 0.1347
_refine_ls_wR_factor_ref 0.1691
_reflns_number_gt 4812
_reflns_number_total 9114
_reflns_threshold_expression >2sigma(I)
_cod_data_source_file b606390j.txt
_cod_original_sg_symbol_Hall -p2ybc
_cod_original_sg_symbol_H-M p21/c
_cod_database_code 7101278

loop_
_symmetry_equiv_pos_as_xyz
'x, y, z'
'-x, y+1/2, -z+1/2'
'-x, -y, -z'
'x, -y-1/2, z-1/2'

loop_
_atom_site_label
_atom_site_type_symbol
_atom_site_fract_x
_atom_site_fract_y
_atom_site_fract_z
_atom_site_U_iso_or_equiv
_atom_site_adp_type
_atom_site_occupancy
_atom_site_symmetry_multiplicity
_atom_site_calc_flag
_atom_site_refinement_flags
C1 C 0.62729(12) -0.0629(2) 0.42145(16) 0.0350(6) Uani 1 1 d .
C2 C 0.62329(12) -0.0752(2) 0.33414(16) 0.0361(6) Uani 1 1 d .
C3 C 0.62960(13) -0.1641(2) 0.28163(17) 0.0451(7) Uani 1 1 d .
H3 H 0.6398 -0.2360 0.3001 0.054 Uiso 1 1 calc R
C4 C 0.62041(14) -0.1450(2) 0.20016(18) 0.0493(7) Uani 1 1 d .
H4 H 0.6238 -0.2056 0.1651 0.059 Uiso 1 1 calc R
C5 C 0.60652(14) -0.0396(2) 0.17042(17) 0.0487(8) Uani 1 1 d .
H5 H 0.6011 -0.0300 0.1159 0.058 Uiso 1 1 calc R
C6 C 0.60036(13) 0.0538(2) 0.22144(16) 0.0404(7) Uani 1 1 d .
C7 C 0.58573(14) 0.1675(2) 0.20093(19) 0.0502(8) Uani 1 1 d .
H7 H 0.5800 0.1871 0.1478 0.060 Uiso 1 1 calc R
C8 C 0.58003(15) 0.2480(2) 0.25886(19) 0.0537(8) Uani 1 1 d .
H8 H 0.5705 0.3217 0.2437 0.064 Uiso 1 1 calc R
C9 C 0.58788(14) 0.2245(2) 0.34059(18) 0.0485(7) Uani 1 1 d .
H9 H 0.5833 0.2811 0.3786 0.058 Uiso 1 1 calc R
C10 C 0.60241(12) 0.1162(2) 0.36217(16) 0.0372(6) Uani 1 1 d .
C11 C 0.60829(12) 0.0325(2) 0.30285(16) 0.0360(6) Uani 1 1 d .
C12 C 0.61288(12) 0.0607(2) 0.43953(16) 0.0355(6) Uani 1 1 d .
C13 C 0.65401(13) -0.2481(2) 0.45923(16) 0.0412(7) Uani 1 1 d .
C14 C 0.60814(14) -0.3309(2) 0.46195(16) 0.0418(7) Uani 1 1 d .
C15 C 0.62339(16) -0.4439(2) 0.45100(17) 0.0514(8) Uani 1 1 d .
H15 H 0.5922 -0.4987 0.4525 0.062 Uiso 1 1 calc R
C16 C 0.68442(18) -0.4750(3) 0.43791(19) 0.0615(9) Uani 1 1 d .
H16 H 0.6947 -0.5508 0.4312 0.074 Uiso 1 1 calc R
C17 C 0.73063(17) -0.3931(3) 0.43479(19) 0.0611(9) Uani 1 1 d .
H17 H 0.7719 -0.4144 0.4251 0.073 Uiso 1 1 calc R
C18 C 0.71660(14) -0.2815(3) 0.44571(17) 0.0517(8) Uani 1 1 d .
H18 H 0.7483 -0.2275 0.4442 0.062 Uiso 1 1 calc R
C19 C 0.54134(14) -0.2981(2) 0.47622(18) 0.0441(7) Uani 1 1 d .
C20 C 0.61450(12) 0.0555(2) 0.58039(16) 0.0361(6) Uani 1 1 d .
C21 C 0.66956(13) 0.0673(2) 0.62500(17) 0.0413(7) Uani 1 1 d .
C22 C 0.67269(15) 0.0184(2) 0.70023(19) 0.0526(8) Uani 1 1 d .
H22 H 0.7093 0.0246 0.7300 0.063 Uiso 1 1 calc R
C23 C 0.62222(16) -0.0389(2) 0.73094(18) 0.0519(8) Uani 1 1 d .
H23 H 0.6248 -0.0713 0.7813 0.062 Uiso 1 1 calc R
C24 C 0.56780(15) -0.0485(2) 0.68729(18) 0.0479(8) Uani 1 1 d .
H24 H 0.5336 -0.0867 0.7084 0.057 Uiso 1 1 calc R
C25 C 0.56397(13) -0.0017(2) 0.61271(17) 0.0395(7) Uani 1 1 d .
H25 H 0.5271 -0.0085 0.5836 0.047 Uiso 1 1 calc R
C26 C 0.72457(16) 0.1290(3) 0.5916(2) 0.0633(9) Uani 1 1 d .
C27 C 0.97399(11) -0.29612(18) 0.56314(15) 0.0294(6) Uani 1 1 d .
C28 C 0.96198(11) -0.32281(18) 0.47882(15) 0.0302(6) Uani 1 1 d .
C29 C 0.92326(12) -0.39608(19) 0.43833(16) 0.0345(6) Uani 1 1 d .
H29 H 0.8972 -0.4453 0.4660 0.041 Uiso 1 1 calc R
C30 C 0.92360(12) -0.3956(2) 0.35455(16) 0.0388(7) Uani 1 1 d .
H30 H 0.8975 -0.4457 0.3277 0.047 Uiso 1 1 calc R
C31 C 0.96100(12) -0.3242(2) 0.31087(16) 0.0363(6) Uani 1 1 d .
H31 H 0.9597 -0.3261 0.2556 0.044 Uiso 1 1 calc R
C32 C 1.00168(11) -0.24745(19) 0.35040(15) 0.0321(6) Uani 1 1 d .
C33 C 1.04299(12) -0.1680(2) 0.31392(16) 0.0373(6) Uani 1 1 d .
H33 H 1.0443 -0.1618 0.2588 0.045 Uiso 1 1 calc R
C34 C 1.08078(12) -0.1009(2) 0.36014(16) 0.0364(6) Uani 1 1 d .
H34 H 1.1072 -0.0493 0.3353 0.044 Uiso 1 1 calc R
C35 C 1.08095(12) -0.10716(19) 0.44382(16) 0.0347(6) Uani 1 1 d .
H35 H 1.1076 -0.0614 0.4735 0.042 Uiso 1 1 calc R
C36 C 1.04120(11) -0.18191(19) 0.48115(15) 0.0312(6) Uani 1 1 d .
C37 C 1.00165(11) -0.25046(18) 0.43359(14) 0.0289(6) Uani 1 1 d .
C38 C 1.02966(11) -0.21564(19) 0.56460(15) 0.0304(6) Uani 1 1 d .
C39 C 0.89168(12) -0.39098(19) 0.62503(14) 0.0311(6) Uani 1 1 d .
C40 C 0.83079(12) -0.34699(19) 0.62603(15) 0.0330(6) Uani 1 1 d .
C41 C 0.77990(13) -0.4201(2) 0.62737(17) 0.0430(7) Uani 1 1 d .
H41 H 0.7395 -0.3907 0.6274 0.052 Uiso 1 1 calc R
C42 C 0.78854(14) -0.5358(2) 0.62864(18) 0.0489(8) Uani 1 1 d .
H42 H 0.7541 -0.5841 0.6289 0.059 Uiso 1 1 calc R
C43 C 0.84866(14) -0.5795(2) 0.62947(17) 0.0469(7) Uani 1 1 d .
H43 H 0.8546 -0.6574 0.6310 0.056 Uiso 1 1 calc R
C44 C 0.89967(13) -0.5084(2) 0.62803(16) 0.0395(7) Uani 1 1 d .
H44 H 0.9399 -0.5387 0.6291 0.047 Uiso 1 1 calc R
C45 C 0.82009(13) -0.2222(2) 0.62570(19) 0.0460(7) Uani 1 1 d .
C46 C 1.10798(12) -0.11834(19) 0.63535(15) 0.0323(6) Uani 1 1 d .
C47 C 1.16987(12) -0.1548(2) 0.64377(15) 0.0337(6) Uani 1 1 d .
C48 C 1.21713(13) -0.0770(2) 0.65819(16) 0.0431(7) Uani 1 1 d .
H48 H 1.2583 -0.1016 0.6639 0.052 Uiso 1 1 calc R
C49 C 1.20331(14) 0.0372(2) 0.66411(17) 0.0487(8) Uani 1 1 d .
H49 H 1.2350 0.0893 0.6743 0.058 Uiso 1 1 calc R
C50 C 1.14260(14) 0.0729(2) 0.65487(18) 0.0486(8) Uani 1 1 d .
H50 H 1.1333 0.1497 0.6584 0.058 Uiso 1 1 calc R
C51 C 1.09535(13) -0.0032(2) 0.64043(16) 0.0414(7) Uani 1 1 d .
H51 H 1.0545 0.0225 0.6340 0.050 Uiso 1 1 calc R
C52 C 1.18588(13) -0.2779(2) 0.63767(19) 0.0451(7) Uani 1 1 d .
N1 N 0.64002(10) -0.13309(16) 0.47692(13) 0.0387(5) Uani 1 1 d .
N2 N 0.60805(10) 0.11176(16) 0.50613(14) 0.0392(5) Uani 1 1 d .
N3 N 0.94474(9) -0.31940(16) 0.62737(12) 0.0327(5) Uani 1 1 d .
N4 N 1.05764(9) -0.19592(16) 0.63009(13) 0.0331(5) Uani 1 1 d .
F1 F 0.53295(8) -0.24933(16) 0.54762(11) 0.0694(5) Uani 1 1 d .
F2 F 0.50182(9) -0.38549(13) 0.47432(12) 0.0715(6) Uani 1 1 d .
F3 F 0.51978(8) -0.22352(13) 0.42315(11) 0.0607(5) Uani 1 1 d .
F4 F 0.77108(9) 0.1407(2) 0.64282(14) 0.1031(8) Uani 1 1 d .
F5 F 0.70983(10) 0.23449(17) 0.56778(13) 0.0885(7) Uani 1 1 d .
F6 F 0.74838(9) 0.07761(19) 0.52755(13) 0.0858(6) Uani 1 1 d .
F7 F 0.75926(8) -0.19478(13) 0.62477(11) 0.0613(5) Uani 1 1 d .
F8 F 0.84419(9) -0.17127(13) 0.69028(12) 0.0669(5) Uani 1 1 d .
F9 F 0.84580(8) -0.16986(13) 0.56295(12) 0.0634(5) Uani 1 1 d .
F10 F 1.16818(9) -0.32371(13) 0.56836(11) 0.0668(5) Uani 1 1 d .
F11 F 1.15889(8) -0.34125(13) 0.69393(11) 0.0642(5) Uani 1 1 d .
F12 F 1.24738(8) -0.29704(14) 0.64410(12) 0.0701(6) Uani 1 1 d .

loop_
_atom_site_aniso_label
_atom_site_aniso_U_11
_atom_site_aniso_U_22
_atom_site_aniso_U_33
_atom_site_aniso_U_23
_atom_site_aniso_U_13
_atom_site_aniso_U_12
C1 0.0334(14) 0.0367(14) 0.0349(16) 0.0019(12) -0.0038(12) -0.0041(11)
C2 0.0359(15) 0.0371(14) 0.0354(17) 0.0024(12) -0.0019(12) -0.0006(12)
C3 0.0520(18) 0.0445(15) 0.0389(19) -0.0005(13) -0.0011(14) 0.0018(13)
C4 0.0577(19) 0.0511(17) 0.0391(19) -0.0051(14) -0.0011(15) 0.0006(15)
C5 0.0536(19) 0.0626(19) 0.0299(17) 0.0029(14) 0.0000(14) -0.0043(15)
C6 0.0398(16) 0.0475(16) 0.0338(17) 0.0060(13) 0.0001(13) -0.0061(13)
C7 0.0569(19) 0.0527(18) 0.0409(19) 0.0131(15) -0.0016(15) -0.0095(15)
C8 0.066(2) 0.0394(16) 0.055(2) 0.0186(15) -0.0016(16) -0.0057(14)
C9 0.0581(19) 0.0362(15) 0.051(2) 0.0043(14) -0.0004(15) -0.0074(13)
C10 0.0362(15) 0.0375(15) 0.0379(17) 0.0035(12) -0.0006(13) -0.0057(12)
C11 0.0297(14) 0.0396(15) 0.0387(17) 0.0036(12) -0.0017(12) -0.0064(11)
C12 0.0332(15) 0.0361(14) 0.0373(17) 0.0002(13) -0.0031(12) -0.0056(11)
C13 0.0557(19) 0.0388(15) 0.0291(16) 0.0031(12) -0.0037(13) 0.0054(14)
C14 0.0540(18) 0.0386(15) 0.0328(17) 0.0033(12) -0.0027(14) 0.0056(13)
C15 0.074(2) 0.0402(16) 0.0402(19) 0.0008(13) -0.0007(16) 0.0073(15)
C16 0.088(3) 0.0492(18) 0.047(2) -0.0022(15) -0.0006(18) 0.022(2)
C17 0.067(2) 0.068(2) 0.049(2) -0.0005(16) 0.0000(17) 0.0334(19)
C18 0.0508(19) 0.0615(19) 0.0428(19) 0.0047(15) -0.0086(15) 0.0122(15)
C19 0.0581(19) 0.0303(14) 0.0439(19) 0.0024(13) -0.0052(15) -0.0060(13)
C20 0.0429(16) 0.0309(13) 0.0345(16) -0.0060(12) -0.0020(13) 0.0032(12)
C21 0.0412(16) 0.0410(15) 0.0417(18) -0.0108(13) -0.0046(14) 0.0009(12)
C22 0.058(2) 0.0537(17) 0.046(2) -0.0081(15) -0.0131(16) 0.0130(16)
C23 0.076(2) 0.0415(16) 0.0380(18) 0.0022(13) -0.0067(17) 0.0127(16)
C24 0.058(2) 0.0371(15) 0.048(2) -0.0012(14) 0.0080(16) -0.0005(14)
C25 0.0412(16) 0.0366(14) 0.0407(18) 0.0005(13) -0.0025(13) -0.0032(12)
C26 0.054(2) 0.080(2) 0.056(2) -0.0134(19) -0.0018(18) -0.0155(18)
C27 0.0312(14) 0.0297(12) 0.0274(15) -0.0003(11) -0.0029(11) 0.0011(11)
C28 0.0311(14) 0.0297(13) 0.0298(15) 0.0014(11) -0.0008(11) -0.0004(11)
C29 0.0361(15) 0.0333(13) 0.0340(17) 0.0001(11) -0.0007(12) -0.0025(11)
C30 0.0418(16) 0.0397(14) 0.0348(17) -0.0056(12) -0.0078(13) -0.0062(12)
C31 0.0434(16) 0.0400(14) 0.0257(15) -0.0011(12) -0.0031(12) -0.0001(12)
C32 0.0349(15) 0.0315(13) 0.0299(16) 0.0011(11) 0.0009(12) 0.0041(11)
C33 0.0419(16) 0.0406(14) 0.0294(16) 0.0004(12) 0.0037(13) 0.0035(13)
C34 0.0376(15) 0.0334(14) 0.0383(18) 0.0057(12) 0.0060(13) -0.0015(11)
C35 0.0364(15) 0.0320(13) 0.0356(17) -0.0010(11) 0.0019(12) -0.0038(11)
C36 0.0313(14) 0.0310(13) 0.0313(15) -0.0010(11) 0.0023(12) 0.0018(11)
C37 0.0320(14) 0.0276(12) 0.0271(15) -0.0004(10) 0.0003(11) 0.0024(11)
C38 0.0316(14) 0.0309(13) 0.0287(16) -0.0043(11) 0.0024(12) 0.0012(11)
C39 0.0360(15) 0.0350(14) 0.0223(14) 0.0010(10) -0.0007(11) -0.0048(11)
C40 0.0379(15) 0.0333(13) 0.0278(15) 0.0002(11) -0.0016(12) -0.0018(12)
C41 0.0358(16) 0.0485(17) 0.0448(18) -0.0009(13) 0.0012(13) -0.0040(13)
C42 0.0492(19) 0.0463(17) 0.051(2) -0.0007(14) 0.0025(15) -0.0177(14)
C43 0.063(2) 0.0291(13) 0.0485(19) 0.0028(12) -0.0015(15) -0.0067(14)
C44 0.0425(16) 0.0338(14) 0.0421(17) 0.0033(12) 0.0022(13) 0.0022(12)
C45 0.0398(17) 0.0421(16) 0.056(2) -0.0031(15) -0.0062(15) 0.0022(13)
C46 0.0338(15) 0.0368(14) 0.0262(15) -0.0021(11) 0.0003(11) -0.0019(11)
C47 0.0355(15) 0.0370(14) 0.0287(15) -0.0034(11) 0.0028(12) -0.0024(12)
C48 0.0323(15) 0.0537(17) 0.0432(18) -0.0010(14) -0.0008(13) -0.0050(13)
C49 0.0489(19) 0.0476(17) 0.050(2) -0.0052(14) -0.0071(15) -0.0175(14)
C50 0.0519(19) 0.0365(15) 0.057(2) -0.0070(14) -0.0027(16) -0.0039(14)
C51 0.0384(16) 0.0374(15) 0.0484(18) -0.0043(13) -0.0022(14) 0.0030(12)
C52 0.0387(17) 0.0462(16) 0.050(2) -0.0012(15) 0.0048(14) 0.0029(13)
N1 0.0421(13) 0.0359(12) 0.0380(14) 0.0018(10) -0.0043(11) 0.0023(10)
N2 0.0434(14) 0.0360(12) 0.0383(15) 0.0024(11) -0.0024(11) -0.0062(10)
N3 0.0336(12) 0.0333(11) 0.0312(13) 0.0017(9) 0.0000(10) -0.0038(9)
N4 0.0314(12) 0.0354(11) 0.0324(13) -0.0010(9) -0.0002(10) -0.0032(9)
F1 0.0616(12) 0.0844(13) 0.0625(13) -0.0159(10) 0.0115(10) 0.0075(9)
F2 0.0687(12) 0.0489(10) 0.0970(16) 0.0080(9) -0.0027(11) -0.0165(9)
F3 0.0497(10) 0.0530(9) 0.0793(13) 0.0170(9) -0.0090(9) -0.0013(8)
F4 0.0518(13) 0.174(2) 0.0838(17) -0.0168(15) -0.0186(12) -0.0351(13)
F5 0.0861(15) 0.0712(13) 0.1082(18) 0.0003(12) 0.0032(13) -0.0420(12)
F6 0.0633(13) 0.1175(16) 0.0767(15) -0.0232(13) 0.0228(11) -0.0169(12)
F7 0.0454(10) 0.0508(10) 0.0876(14) -0.0085(9) -0.0082(9) 0.0119(8)
F8 0.0731(12) 0.0471(9) 0.0804(14) -0.0255(9) -0.0260(11) 0.0082(8)
F9 0.0662(12) 0.0429(9) 0.0810(14) 0.0197(9) 0.0052(10) 0.0027(8)
F10 0.0816(13) 0.0526(10) 0.0663(13) -0.0265(9) -0.0045(10) 0.0093(9)
F11 0.0696(12) 0.0466(9) 0.0765(14) 0.0163(9) 0.0154(10) 0.0060(9)
F12 0.0408(11) 0.0625(11) 0.1069(16) -0.0079(10) 0.0027(10) 0.0155(8)

loop_
_atom_type_symbol
_atom_type_description
_atom_type_scat_dispersion_real
_atom_type_scat_dispersion_imag
_atom_type_scat_source
C C 0.0033 0.0016 'International Tables Vol C Tables 4.2.6.8 and 6.1.1.4'
H H 0.0000 0.0000 'International Tables Vol C Tables 4.2.6.8 and 6.1.1.4'
N N 0.0061 0.0033 'International Tables Vol C Tables 4.2.6.8 and 6.1.1.4'
F F 0.0171 0.0103 'International Tables Vol C Tables 4.2.6.8 and 6.1.1.4'

loop_
_geom_angle_atom_site_label_1
_geom_angle_atom_site_label_2
_geom_angle_atom_site_label_3
_geom_angle
N1 C1 C2 132.4(2)
N1 C1 C12 121.3(2)
C2 C1 C12 106.3(2)
C3 C2 C11 118.1(2)
C3 C2 C1 134.8(2)
C11 C2 C1 107.1(2)
C2 C3 C4 119.3(3)
C2 C3 H3 120.4
C4 C3 H3 120.4
C5 C4 C3 122.1(3)
C5 C4 H4 119.0
C3 C4 H4 119.0
C4 C5 C6 120.7(3)
C4 C5 H5 119.6
C6 C5 H5 119.6
C11 C6 C5 116.4(2)
C11 C6 C7 115.6(3)
C5 C6 C7 128.0(3)
C8 C7 C6 120.3(3)
C8 C7 H7 119.8
C6 C7 H7 119.8
C7 C8 C9 123.1(3)
C7 C8 H8 118.5
C9 C8 H8 118.5
C10 C9 C8 118.0(3)
C10 C9 H9 121.0
C8 C9 H9 121.0
C9 C10 C11 119.3(3)
C9 C10 C12 133.3(3)
C11 C10 C12 107.4(2)
C6 C11 C10 123.7(2)
C6 C11 C2 123.5(2)
C10 C11 C2 112.9(2)
N2 C12 C10 123.4(2)
N2 C12 C1 130.2(2)
C10 C12 C1 106.4(2)
C14 C13 C18 118.5(2)
C14 C13 N1 121.3(2)
C18 C13 N1 120.0(3)
C13 C14 C15 120.7(3)
C13 C14 C19 119.7(2)
C15 C14 C19 119.7(3)
C16 C15 C14 120.2(3)
C16 C15 H15 119.9
C14 C15 H15 119.9
C15 C16 C17 119.8(3)
C15 C16 H16 120.1
C17 C16 H16 120.1
C18 C17 C16 121.0(3)
C18 C17 H17 119.5
C16 C17 H17 119.5
C17 C18 C13 120.0(3)
C17 C18 H18 120.0
C13 C18 H18 120.0
F3 C19 F2 106.1(2)
F3 C19 F1 105.5(2)
F2 C19 F1 105.6(2)
F3 C19 C14 113.0(2)
F2 C19 C14 113.4(2)
F1 C19 C14 112.5(2)
C25 C20 C21 119.5(3)
C25 C20 N2 119.9(2)
C21 C20 N2 120.3(2)
C22 C21 C20 119.0(3)
C22 C21 C26 120.5(3)
C20 C21 C26 120.5(3)
C23 C22 C21 120.6(3)
C23 C22 H22 119.7
C21 C22 H22 119.7
C22 C23 C24 120.1(3)
C22 C23 H23 120.0
C24 C23 H23 120.0
C25 C24 C23 120.2(3)
C25 C24 H24 119.9
C23 C24 H24 119.9
C24 C25 C20 120.7(3)
C24 C25 H25 119.7
C20 C25 H25 119.7
F4 C26 F6 106.6(3)
F4 C26 F5 105.8(3)
F6 C26 F5 105.7(3)
F4 C26 C21 113.4(3)
F6 C26 C21 112.4(3)
F5 C26 C21 112.4(3)
N3 C27 C28 133.0(2)
N3 C27 C38 120.2(2)
C28 C27 C38 106.5(2)
C29 C28 C37 118.1(2)
C29 C28 C27 135.5(2)
C37 C28 C27 106.4(2)
C28 C29 C30 119.2(2)
C28 C29 H29 120.4
C30 C29 H29 120.4
C31 C30 C29 122.7(2)
C31 C30 H30 118.7
C29 C30 H30 118.7
C30 C31 C32 119.8(2)
C30 C31 H31 120.1
C32 C31 H31 120.1
C37 C32 C31 116.8(2)
C37 C32 C33 116.6(2)
C31 C32 C33 126.6(2)
C34 C33 C32 120.0(2)
C34 C33 H33 120.0
C32 C33 H33 120.0
C33 C34 C35 122.4(2)
C33 C34 H34 118.8
C35 C34 H34 118.8
C36 C35 C34 119.2(2)
C36 C35 H35 120.4
C34 C35 H35 120.4
C35 C36 C37 118.5(2)
C35 C36 C38 135.1(2)
C37 C36 C38 106.3(2)
C32 C37 C36 123.3(2)
C32 C37 C28 123.4(2)
C36 C37 C28 113.4(2)
N4 C38 C36 133.8(2)
N4 C38 C27 119.6(2)
C36 C38 C27 106.5(2)
C44 C39 C40 118.8(2)
C44 C39 N3 119.7(2)
C40 C39 N3 121.4(2)
C41 C40 C39 119.7(2)
C41 C40 C45 119.7(2)
C39 C40 C45 120.6(2)
C42 C41 C40 120.8(3)
C42 C41 H41 119.6
C40 C41 H41 119.6
C41 C42 C43 119.6(2)
C41 C42 H42 120.2
C43 C42 H42 120.2
C44 C43 C42 120.4(2)
C44 C43 H43 119.8
C42 C43 H43 119.8
C43 C44 C39 120.7(2)
C43 C44 H44 119.7
C39 C44 H44 119.7
F7 C45 F9 106.1(2)
F7 C45 F8 105.8(2)
F9 C45 F8 105.8(2)
F7 C45 C40 112.8(2)
F9 C45 C40 113.3(2)
F8 C45 C40 112.4(2)
C51 C46 C47 118.7(2)
C51 C46 N4 119.4(2)
C47 C46 N4 121.6(2)
C48 C47 C46 120.1(2)
C48 C47 C52 119.4(2)
C46 C47 C52 120.6(2)
C49 C48 C47 120.3(3)
C49 C48 H48 119.9
C47 C48 H48 119.9
C50 C49 C48 119.5(2)
C50 C49 H49 120.2
C48 C49 H49 120.2
C49 C50 C51 120.8(3)
C49 C50 H50 119.6
C51 C50 H50 119.6
C50 C51 C46 120.7(3)
C50 C51 H51 119.7
C46 C51 H51 119.7
F12 C52 F11 105.8(2)
F12 C52 F10 106.1(2)
F11 C52 F10 105.6(2)
F12 C52 C47 112.5(2)
F11 C52 C47 113.4(2)
F10 C52 C47 112.8(2)
C1 N1 C13 120.8(2)
C12 N2 C20 122.8(2)
C27 N3 C39 119.8(2)
C38 N4 C46 121.9(2)

loop_
_geom_bond_atom_site_label_1
_geom_bond_atom_site_label_2
_geom_bond_distance
C1 N1 1.277(3)
C1 C2 1.477(4)
C1 C12 1.524(4)
C2 C3 1.379(4)
C2 C11 1.414(3)
C3 C4 1.401(4)
C3 H3 0.9300
C4 C5 1.375(4)
C4 H4 0.9300
C5 C6 1.404(4)
C5 H5 0.9300
C6 C11 1.401(4)
C6 C7 1.422(4)
C7 C8 1.368(4)
C7 H7 0.9300
C8 C9 1.411(4)
C8 H8 0.9300
C9 C10 1.367(4)
C9 H9 0.9300
C10 C11 1.410(4)
C10 C12 1.473(4)
C12 N2 1.276(3)
C13 C14 1.385(4)
C13 C18 1.411(4)
C13 N1 1.423(3)
C14 C15 1.386(4)
C14 C19 1.497(4)
C15 C16 1.371(4)
C15 H15 0.9300
C16 C17 1.382(5)
C16 H16 0.9300
C17 C18 1.366(4)
C17 H17 0.9300
C18 H18 0.9300
C19 F3 1.335(3)
C19 F2 1.334(3)
C19 F1 1.343(3)
C20 C25 1.384(4)
C20 C21 1.400(4)
C20 N2 1.420(3)
C21 C22 1.391(4)
C21 C26 1.492(4)
C22 C23 1.374(4)
C22 H22 0.9300
C23 C24 1.377(4)
C23 H23 0.9300
C24 C25 1.372(4)
C24 H24 0.9300
C25 H25 0.9300
C26 F4 1.320(4)
C26 F6 1.337(4)
C26 F5 1.347(4)
C27 N3 1.278(3)
C27 C28 1.474(3)
C27 C38 1.522(3)
C28 C29 1.376(3)
C28 C37 1.424(3)
C29 C30 1.408(4)
C29 H29 0.9300
C30 C31 1.375(4)
C30 H30 0.9300
C31 C32 1.420(3)
C31 H31 0.9300
C32 C37 1.398(3)
C32 C33 1.427(4)
C33 C34 1.372(4)
C33 H33 0.9300
C34 C35 1.408(4)
C34 H34 0.9300
C35 C36 1.377(3)
C35 H35 0.9300
C36 C37 1.416(3)
C36 C38 1.479(3)
C38 N4 1.273(3)
C39 C44 1.399(3)
C39 C40 1.400(3)
C39 N3 1.414(3)
C40 C41 1.388(3)
C40 C45 1.493(4)
C41 C42 1.380(4)
C41 H41 0.9300
C42 C43 1.383(4)
C42 H42 0.9300
C43 C44 1.375(4)
C43 H43 0.9300
C44 H44 0.9300
C45 F7 1.338(3)
C45 F9 1.341(3)
C45 F8 1.343(3)
C46 C51 1.390(3)
C46 C47 1.396(3)
C46 N4 1.415(3)
C47 C48 1.386(3)
C47 C52 1.498(4)
C48 C49 1.385(4)
C48 H48 0.9300
C49 C50 1.371(4)
C49 H49 0.9300
C50 C51 1.373(4)
C50 H50 0.9300
C51 H51 0.9300
C52 F12 1.336(3)
C52 F11 1.337(3)
C52 F10 1.338(3)

loop_
_geom_torsion_atom_site_label_1
_geom_torsion_atom_site_label_2
_geom_torsion_atom_site_label_3
_geom_torsion_atom_site_label_4
_geom_torsion
N1 C1 C2 C3 2.3(5)
C12 C1 C2 C3 -178.1(3)
N1 C1 C2 C11 -179.0(3)
C12 C1 C2 C11 0.5(3)
C11 C2 C3 C4 -0.6(4)
C1 C2 C3 C4 177.9(3)
C2 C3 C4 C5 1.4(4)
C3 C4 C5 C6 -0.6(5)
C4 C5 C6 C11 -0.8(4)
C4 C5 C6 C7 -179.4(3)
C11 C6 C7 C8 -0.2(4)
C5 C6 C7 C8 178.4(3)
C6 C7 C8 C9 -0.2(5)
C7 C8 C9 C10 0.6(4)
C8 C9 C10 C11 -0.7(4)
C8 C9 C10 C12 -178.9(3)
C5 C6 C11 C10 -178.7(2)
C7 C6 C11 C10 0.1(4)
C5 C6 C11 C2 1.6(4)
C7 C6 C11 C2 -179.7(2)
C9 C10 C11 C6 0.3(4)
C12 C10 C11 C6 179.0(2)
C9 C10 C11 C2 -179.9(2)
C12 C10 C11 C2 -1.3(3)
C3 C2 C11 C6 -0.9(4)
C1 C2 C11 C6 -179.7(2)
C3 C2 C11 C10 179.3(2)
C1 C2 C11 C10 0.5(3)
C9 C10 C12 N2 1.6(5)
C11 C10 C12 N2 -176.7(2)
C9 C10 C12 C1 179.8(3)
C11 C10 C12 C1 1.5(3)
N1 C1 C12 N2 -3.6(4)
C2 C1 C12 N2 176.8(3)
N1 C1 C12 C10 178.4(2)
C2 C1 C12 C10 -1.2(3)
C18 C13 C14 C15 -0.5(4)
N1 C13 C14 C15 -174.7(3)
C18 C13 C14 C19 180.0(2)
N1 C13 C14 C19 5.8(4)
C13 C14 C15 C16 0.5(4)
C19 C14 C15 C16 -180.0(3)
C14 C15 C16 C17 -0.7(5)
C15 C16 C17 C18 1.0(5)
C16 C17 C18 C13 -1.0(5)
C14 C13 C18 C17 0.7(4)
N1 C13 C18 C17 175.0(3)
C13 C14 C19 F3 56.6(3)
C15 C14 C19 F3 -122.9(3)
C13 C14 C19 F2 177.5(2)
C15 C14 C19 F2 -2.0(4)
C13 C14 C19 F1 -62.7(3)
C15 C14 C19 F1 117.8(3)
C25 C20 C21 C22 1.7(4)
N2 C20 C21 C22 175.1(2)
C25 C20 C21 C26 -179.7(3)
N2 C20 C21 C26 -6.4(4)
C20 C21 C22 C23 -1.1(4)
C26 C21 C22 C23 -179.7(3)
C21 C22 C23 C24 0.0(4)
C22 C23 C24 C25 0.6(4)
C23 C24 C25 C20 0.0(4)
C21 C20 C25 C24 -1.2(4)
N2 C20 C25 C24 -174.6(2)
C22 C21 C26 F4 -6.4(4)
C20 C21 C26 F4 175.0(3)
C22 C21 C26 F6 114.6(3)
C20 C21 C26 F6 -63.9(4)
C22 C21 C26 F5 -126.4(3)
C20 C21 C26 F5 55.1(4)
N3 C27 C28 C29 -13.8(5)
C38 C27 C28 C29 172.9(3)
N3 C27 C28 C37 165.5(2)
C38 C27 C28 C37 -7.8(2)
C37 C28 C29 C30 -0.9(3)
C27 C28 C29 C30 178.3(3)
C28 C29 C30 C31 -0.3(4)
C29 C30 C31 C32 0.4(4)
C30 C31 C32 C37 0.8(4)
C30 C31 C32 C33 -179.7(2)
C37 C32 C33 C34 1.0(3)
C31 C32 C33 C34 -178.4(2)
C32 C33 C34 C35 0.3(4)
C33 C34 C35 C36 -1.1(4)
C34 C35 C36 C37 0.3(3)
C34 C35 C36 C38 177.1(2)
C31 C32 C37 C36 177.7(2)
C33 C32 C37 C36 -1.8(3)
C31 C32 C37 C28 -2.1(3)
C33 C32 C37 C28 178.3(2)
C35 C36 C37 C32 1.1(4)
C38 C36 C37 C32 -176.5(2)
C35 C36 C37 C28 -179.0(2)
C38 C36 C37 C28 3.4(3)
C29 C28 C37 C32 2.2(3)
C27 C28 C37 C32 -177.2(2)
C29 C28 C37 C36 -177.7(2)
C27 C28 C37 C36 2.9(3)
C35 C36 C38 N4 -9.4(5)
C37 C36 C38 N4 167.6(3)
C35 C36 C38 C27 174.9(3)
C37 C36 C38 C27 -8.1(2)
N3 C27 C38 N4 19.1(3)
C28 C27 C38 N4 -166.6(2)
N3 C27 C38 C36 -164.5(2)
C28 C27 C38 C36 9.9(2)
C44 C39 C40 C41 -2.1(4)
N3 C39 C40 C41 -177.0(2)
C44 C39 C40 C45 177.9(2)
N3 C39 C40 C45 2.9(4)
C39 C40 C41 C42 0.7(4)
C45 C40 C41 C42 -179.2(3)
C40 C41 C42 C43 0.7(4)
C41 C42 C43 C44 -0.8(4)
C42 C43 C44 C39 -0.5(4)
C40 C39 C44 C43 2.0(4)
N3 C39 C44 C43 177.0(2)
C41 C40 C45 F7 -1.6(4)
C39 C40 C45 F7 178.4(2)
C41 C40 C45 F9 -122.2(3)
C39 C40 C45 F9 57.9(3)
C41 C40 C45 F8 117.9(3)
C39 C40 C45 F8 -62.1(4)
C51 C46 C47 C48 1.0(4)
N4 C46 C47 C48 -172.3(2)
C51 C46 C47 C52 -179.2(3)
N4 C46 C47 C52 7.4(4)
C46 C47 C48 C49 -0.2(4)
C52 C47 C48 C49 -179.9(3)
C47 C48 C49 C50 -0.6(4)
C48 C49 C50 C51 0.5(5)
C49 C50 C51 C46 0.4(5)
C47 C46 C51 C50 -1.2(4)
N4 C46 C51 C50 172.4(3)
C48 C47 C52 F12 -2.7(4)
C46 C47 C52 F12 177.5(2)
C48 C47 C52 F11 117.3(3)
C46 C47 C52 F11 -62.5(3)
C48 C47 C52 F10 -122.7(3)
C46 C47 C52 F10 57.5(3)
C2 C1 N1 C13 0.1(4)
C12 C1 N1 C13 -179.4(2)
C14 C13 N1 C1 -95.3(3)
C18 C13 N1 C1 90.7(3)
C10 C12 N2 C20 176.0(2)
C1 C12 N2 C20 -1.7(4)
C25 C20 N2 C12 -82.7(3)
C21 C20 N2 C12 104.0(3)
C28 C27 N3 C39 5.1(4)
C38 C27 N3 C39 177.7(2)
C44 C39 N3 C27 85.3(3)
C40 C39 N3 C27 -99.8(3)
C36 C38 N4 C46 7.4(4)
C27 C38 N4 C46 -177.4(2)
C51 C46 N4 C38 80.9(3)
C47 C46 N4 C38 -105.8(3)

loop_
_cod_related_entry_id
_cod_related_entry_database
_cod_related_entry_code
1 ChemSpider 30652982
